data_9015868
loop_
_publ_author_name
'Rinaldi, R.'
'Gatta, G. D.'
'Angel, R. J.'

_publ_section_title
;
 Crystal chemistry and low-temperature behavior of datolite:
 a single-crystal X-ray diffraction study
 Note: T = 280 K
;
_journal_name_full 'American Mineralogist'
_journal_page_first 1413
_journal_page_last 1421
_journal_paper_doi 10.2138/am.2010.3536
_journal_volume 95
_journal_year 2010
_chemical_compound_source 'Valmozzola, Parma, Italy'
_chemical_formula_sum 'B Ca H O5 Si'
_chemical_name_mineral Datolite
_space_group_IT_number 14
_symmetry_space_group_name_Hall '-P 2ybc'
_symmetry_space_group_name_H-M 'P 1 21/c 1'
_cell_angle_alpha 90
_cell_angle_beta 90.159
_cell_angle_gamma 90
_cell_length_a 4.8355
_cell_length_b 7.6085
_cell_length_c 9.6326
_cell_formula_units_Z 4
_cell_volume 354.391
_database_code_amcsd 0017705
_exptl_crystal_density_diffrn 2.998
_cod_original_formula_sum 'Ca B Si O5 H'
_cod_database_code 9015868

loop_
_space_group_symop_operation_xyz
x,y,z
x,1/2-y,1/2+z
-x,1/2+y,1/2-z
-x,-y,-z

loop_
_atom_site_aniso_label
_atom_site_aniso_U_11
_atom_site_aniso_U_22
_atom_site_aniso_U_33
_atom_site_aniso_U_12
_atom_site_aniso_U_13
_atom_site_aniso_U_23
Ca 0.00650 0.00680 0.00530 0.00040 0.00060 0.00000
B 0.00590 0.00560 0.00400 0.00020 0.00010 0.00030
Si 0.00490 0.00430 0.00310 0.00030 0.00020 -0.00020
O1 0.00760 0.00730 0.00680 0.00220 -0.00100 -0.00030
O2 0.00660 0.00710 0.00450 -0.00080 0.00100 -0.00180
O3 0.00610 0.00830 0.00380 0.00040 0.00040 -0.00150
O4 0.00740 0.00460 0.00820 0.00040 0.00240 0.00090
O5 0.00540 0.00990 0.00610 -0.00080 0.00060 0.00110
H 0.01200 0.03200 0.04600 0.00600 -0.00500 -0.00300

loop_
_atom_site_label
_atom_site_fract_x
_atom_site_fract_y
_atom_site_fract_z
_atom_site_U_iso_or_equiv
Ca 0.00833 0.60616 0.16388 0.00620
B 0.56856 0.08933 -0.15914 0.00520
Si 0.46899 0.26620 0.08436 0.00410
O1 0.24063 0.40112 0.03738 0.00720
O2 0.66991 0.19903 -0.04253 0.00610
O3 0.67520 0.33451 0.21047 0.00610
O4 0.31489 0.08791 0.14591 0.00670
O5 0.25889 0.08651 -0.16344 0.00710
H 0.20600 0.04800 -0.09200 0.03000

loop_
_cod_related_entry_id
_cod_related_entry_database
_cod_related_entry_code
1 AMCSD 0017705
